data_2223821
loop_
_publ_author_name
'Arman, Hadi D.'
'Kaulgud, Trupta'
'Tiekink, Edward R. T.'

_publ_section_title
;
 4,4'-Bipyridine--pyroglutamic acid (1/2)
;
_journal_coeditor_code HB5194
_journal_issue 11
_journal_name_full 'Acta Crystallographica Section E'
_journal_page_first o2950
_journal_paper_doi 10.1107/S1600536809045000
_journal_volume 65
_journal_year 2009
_chemical_formula_iupac 'C10 H8 N2, 2C5 H7 N O3'
_chemical_formula_moiety 'C10 H8 N2, 2(C5 H7 N O3)'
_chemical_formula_sum 'C20 H22 N4 O6'
_chemical_formula_weight 414.42
_chemical_name_systematic
;
4,4'-Bipyridine--pyroglutamic acid (1/2)
;
_space_group_IT_number 2
_symmetry_cell_setting triclinic
_symmetry_space_group_name_Hall '-P 1'
_symmetry_space_group_name_H-M 'P -1'
_atom_sites_solution_hydrogens geom
_atom_sites_solution_primary direct
_atom_sites_solution_secondary difmap
_audit_creation_method SHELXL-97
_cell_angle_alpha 66.274(17)
_cell_angle_beta 74.203(17)
_cell_angle_gamma 86.91(2)
_cell_formula_units_Z 2
_cell_length_a 7.444(3)
_cell_length_b 11.511(4)
_cell_length_c 12.845(4)
_cell_measurement_reflns_used 3819
_cell_measurement_temperature 98(2)
_cell_measurement_theta_max 40.3
_cell_measurement_theta_min 1.8
_cell_volume 967.6(6)
_computing_cell_refinement 'CrystalClear (Rigaku/MSC, 2005)'
_computing_data_collection 'CrystalClear (Rigaku/MSC, 2005)'
_computing_data_reduction 'CrystalClear (Rigaku/MSC, 2005)'
_computing_molecular_graphics 'DIAMOND (Brandenburg, 2006)'
_computing_publication_material 'SHELXL97 (Sheldrick, 2008)'
_computing_structure_refinement 'SHELXL97 (Sheldrick, 2008)'
_computing_structure_solution 'SHELXS97 (Sheldrick, 2008)'
_diffrn_ambient_temperature 98(2)
_diffrn_detector_area_resol_mean 28.5714
_diffrn_measured_fraction_theta_full 0.993
_diffrn_measured_fraction_theta_max 0.993
_diffrn_measurement_device_type
;
Rigaku Saturn724
;
_diffrn_measurement_method \w
_diffrn_radiation_monochromator graphite
_diffrn_radiation_source 'sealed tube'
_diffrn_radiation_type MoK\a
_diffrn_radiation_wavelength 0.71073
_diffrn_reflns_av_R_equivalents 0.041
_diffrn_reflns_av_sigmaI/netI 0.060
_diffrn_reflns_limit_h_max 8
_diffrn_reflns_limit_h_min -8
_diffrn_reflns_limit_k_max 13
_diffrn_reflns_limit_k_min -13
_diffrn_reflns_limit_l_max 15
_diffrn_reflns_limit_l_min -11
_diffrn_reflns_number 5618
_diffrn_reflns_theta_full 25.0
_diffrn_reflns_theta_max 25.0
_diffrn_reflns_theta_min 1.8
_diffrn_standards_decay_% <1
_diffrn_standards_interval_count 0
_diffrn_standards_number 0
_exptl_absorpt_coefficient_mu 0.107
_exptl_absorpt_correction_T_max 1.000
_exptl_absorpt_correction_T_min 0.706
_exptl_absorpt_correction_type multi-scan
_exptl_absorpt_process_details '(ABSCOR; Higashi, 1995)'
_exptl_crystal_colour colourless
_exptl_crystal_density_diffrn 1.422
_exptl_crystal_density_method 'not measured'
_exptl_crystal_description block
_exptl_crystal_F_000 436
_exptl_crystal_size_max 0.22
_exptl_crystal_size_mid 0.15
_exptl_crystal_size_min 0.12
_refine_diff_density_max 0.29
_refine_diff_density_min -0.26
_refine_ls_extinction_method none
_refine_ls_goodness_of_fit_ref 1.16
_refine_ls_hydrogen_treatment constr
_refine_ls_matrix_type full
_refine_ls_number_parameters 281
_refine_ls_number_reflns 3375
_refine_ls_number_restraints 2
_refine_ls_restrained_S_all 1.16
_refine_ls_R_factor_all 0.068
_refine_ls_R_factor_gt 0.056
_refine_ls_shift/su_max_lt 0.001
_refine_ls_shift/su_mean 0.000
_refine_ls_structure_factor_coef Fsqd
_refine_ls_weighting_details 'calc w=1/[\s^2^(Fo^2^)+(0.0416P)^2^+0.3826P] where P=(Fo^2^+2Fc^2^)/3'
_refine_ls_weighting_scheme calc
_refine_ls_wR_factor_gt 0.121
_refine_ls_wR_factor_ref 0.128
_reflns_number_gt 2851
_reflns_number_total 3375
_reflns_threshold_expression I>2\s(I)
_cod_data_source_file hb5194.cif
_cod_data_source_block I
_cod_depositor_comments
;
The following automatic conversions were performed:
'_exptl_absorpt_correction_type' value 'Multi-scan' changed to
'multi-scan' according to
'/home/saulius/struct/CIF-dictionaries/cif_core.dic' dictionary named
'cif_core.dic' version 2.4.1 from 2010-06-29.

Automatic conversion script
Id: cif_fix_enum 1527 2010-12-29 10:47:43Z saulius 

The following automatic conversions were performed:

'_exptl_absorpt_correction_type' value 'Multi-scan' changed to
'multi-scan' according to
/home/saulius/struct/CIF-dictionaries/cif_core.dic dictionary named
'cif_core.dic' version 2.4.1 from 2010-06-29.

Automatic conversion script
Id: cif_fix_values 1715 2011-07-08 13:25:40Z adriana 
;
_cod_database_code 2223821
_cod_database_fobs_code 2223821

loop_
_symmetry_equiv_pos_as_xyz
'x, y, z'
'-x, -y, -z'

loop_
_atom_site_type_symbol
_atom_site_label
_atom_site_fract_x
_atom_site_fract_y
_atom_site_fract_z
_atom_site_U_iso_or_equiv
_atom_site_adp_type
_atom_site_calc_flag
_atom_site_refinement_flags
_atom_site_occupancy
_atom_site_disorder_assembly
_atom_site_disorder_group
O O1 0.7958(3) 0.80500(15) 0.34215(15) 0.0306(4) Uani d . 1 . .
H H1o 0.8071 0.7262 0.3706 0.046 Uiso calc R 1 . .
O O2 0.7021(3) 0.76264(15) 0.20917(14) 0.0300(4) Uani d . 1 . .
O O3 0.6914(2) 1.13445(15) -0.10317(14) 0.0250(4) Uani d . 1 . .
O O4 0.6382(2) -0.34079(15) 0.69099(15) 0.0295(4) Uani d . 1 . .
H H4o 0.6741 -0.2635 0.6605 0.044 Uiso calc R 1 . .
O O5 0.3864(2) -0.27410(15) 0.78866(14) 0.0278(4) Uani d . 1 . .
O O6 0.0822(2) -0.65238(15) 1.10646(14) 0.0263(4) Uani d . 1 . .
N N1 0.6307(3) 1.00631(18) 0.09308(17) 0.0239(5) Uani d D 1 . .
H H1N 0.5362 0.9583 0.1002 0.027(7) Uiso d D 1 . .
N N2 0.2248(3) -0.51418(18) 0.91661(17) 0.0233(5) Uani d D 1 . .
H H2N 0.1380 -0.4596 0.9022 0.028(7) Uiso d D 1 . .
N N3 0.8270(3) 0.56170(18) 0.42251(18) 0.0266(5) Uani d . 1 . .
N N4 0.7503(3) -0.10455(18) 0.60996(17) 0.0247(5) Uani d . 1 . .
C C1 0.7328(3) 0.8368(2) 0.24872(19) 0.0217(5) Uani d . 1 . .
C C2 0.7041(3) 0.9777(2) 0.19365(19) 0.0215(5) Uani d . 1 . .
H H2 0.6154 1.0033 0.2536 0.026 Uiso calc R 1 . .
C C3 0.7237(3) 1.1014(2) -0.0062(2) 0.0218(5) Uani d . 1 . .
C C4 0.8716(3) 1.1608(2) 0.02102(19) 0.0228(5) Uani d . 1 . .
H H4A 0.8325 1.2423 0.0263 0.027 Uiso calc R 1 . .
H H4B 0.9921 1.1764 -0.0406 0.027 Uiso calc R 1 . .
C C5 0.8887(3) 1.0625(2) 0.1407(2) 0.0225(5) Uani d . 1 . .
H H5A 0.9011 1.1045 0.1924 0.027 Uiso calc R 1 . .
H H5B 0.9984 1.0116 0.1302 0.027 Uiso calc R 1 . .
C C6 0.4717(3) -0.3581(2) 0.76693(19) 0.0219(5) Uani d . 1 . .
C C7 0.3977(3) -0.4950(2) 0.82374(19) 0.0213(5) Uani d . 1 . .
H H7 0.3747 -0.5203 0.7624 0.026 Uiso calc R 1 . .
C C8 0.2141(3) -0.6187(2) 1.0153(2) 0.0214(5) Uani d . 1 . .
C C9 0.3900(3) -0.6883(2) 0.9955(2) 0.0236(5) Uani d . 1 . .
H H9A 0.3657 -0.7619 0.9788 0.028 Uiso calc R 1 . .
H H9B 0.4397 -0.7187 1.0655 0.028 Uiso calc R 1 . .
C C10 0.5264(3) -0.5884(2) 0.8884(2) 0.0248(5) Uani d . 1 . .
H H10A 0.6061 -0.6274 0.8373 0.030 Uiso calc R 1 . .
H H10B 0.6074 -0.5452 0.9133 0.030 Uiso calc R 1 . .
C C11 0.9039(3) 0.5073(2) 0.3470(2) 0.0268(6) Uani d . 1 . .
H H11 0.9653 0.5605 0.2674 0.032 Uiso calc R 1 . .
C C12 0.8973(3) 0.3770(2) 0.3805(2) 0.0243(5) Uani d . 1 . .
H H12 0.9549 0.3417 0.3251 0.029 Uiso calc R 1 . .
C C13 0.8049(3) 0.2985(2) 0.4965(2) 0.0223(5) Uani d . 1 . .
C C14 0.7272(3) 0.3554(2) 0.5749(2) 0.0253(5) Uani d . 1 . .
H H14 0.6659 0.3047 0.6552 0.030 Uiso calc R 1 . .
C C15 0.7406(3) 0.4857(2) 0.5344(2) 0.0273(6) Uani d . 1 . .
H H15 0.6860 0.5234 0.5883 0.033 Uiso calc R 1 . .
C C16 0.7879(3) 0.1585(2) 0.5364(2) 0.0208(5) Uani d . 1 . .
C C17 0.7629(3) 0.1045(2) 0.4611(2) 0.0254(5) Uani d . 1 . .
H H17 0.7590 0.1570 0.3829 0.030 Uiso calc R 1 . .
C C18 0.7440(3) -0.0258(2) 0.5017(2) 0.0259(6) Uani d . 1 . .
H H18 0.7256 -0.0613 0.4500 0.031 Uiso calc R 1 . .
C C19 0.7758(3) -0.0528(2) 0.6826(2) 0.0258(5) Uani d . 1 . .
H H19 0.7810 -0.1079 0.7600 0.031 Uiso calc R 1 . .
C C20 0.7947(3) 0.0765(2) 0.6494(2) 0.0242(5) Uani d . 1 . .
H H20 0.8121 0.1093 0.7032 0.029 Uiso calc R 1 . .

loop_
_atom_site_aniso_label
_atom_site_aniso_U_11
_atom_site_aniso_U_22
_atom_site_aniso_U_33
_atom_site_aniso_U_12
_atom_site_aniso_U_13
_atom_site_aniso_U_23
O1 0.0477(12) 0.0234(9) 0.0292(9) 0.0069(8) -0.0215(9) -0.0126(8)
O2 0.0405(11) 0.0279(9) 0.0303(9) 0.0029(8) -0.0146(9) -0.0173(8)
O3 0.0261(9) 0.0300(9) 0.0229(9) 0.0051(7) -0.0089(8) -0.0135(7)
O4 0.0262(10) 0.0242(8) 0.0340(10) -0.0013(7) 0.0038(8) -0.0151(8)
O5 0.0265(9) 0.0257(9) 0.0310(10) 0.0063(7) -0.0029(8) -0.0150(8)
O6 0.0241(9) 0.0280(9) 0.0226(9) 0.0027(7) -0.0015(8) -0.0093(7)
N1 0.0239(11) 0.0249(11) 0.0243(11) 0.0001(9) -0.0090(9) -0.0097(9)
N2 0.0205(11) 0.0244(10) 0.0229(10) 0.0061(9) -0.0055(9) -0.0085(9)
N3 0.0288(12) 0.0268(11) 0.0284(11) 0.0040(9) -0.0116(10) -0.0133(9)
N4 0.0194(11) 0.0269(10) 0.0277(11) 0.0034(9) -0.0023(9) -0.0140(9)
C1 0.0185(12) 0.0278(12) 0.0203(12) 0.0007(10) -0.0030(10) -0.0126(10)
C2 0.0211(12) 0.0266(12) 0.0209(12) 0.0036(10) -0.0052(10) -0.0144(10)
C3 0.0222(13) 0.0230(12) 0.0252(13) 0.0081(10) -0.0071(11) -0.0151(10)
C4 0.0209(12) 0.0264(12) 0.0218(12) 0.0016(10) -0.0013(10) -0.0134(10)
C5 0.0219(13) 0.0240(12) 0.0260(12) 0.0047(10) -0.0090(11) -0.0132(10)
C6 0.0229(13) 0.0264(12) 0.0183(12) 0.0031(10) -0.0053(10) -0.0113(10)
C7 0.0229(12) 0.0238(12) 0.0188(11) 0.0026(10) -0.0045(10) -0.0110(10)
C8 0.0246(13) 0.0197(11) 0.0231(12) -0.0007(10) -0.0072(11) -0.0111(10)
C9 0.0258(13) 0.0245(12) 0.0230(12) 0.0025(10) -0.0072(11) -0.0120(10)
C10 0.0252(13) 0.0263(12) 0.0255(12) 0.0031(10) -0.0064(11) -0.0134(11)
C11 0.0287(14) 0.0302(13) 0.0220(12) 0.0026(11) -0.0090(11) -0.0097(11)
C12 0.0231(13) 0.0297(12) 0.0235(12) 0.0064(10) -0.0076(11) -0.0140(11)
C13 0.0198(12) 0.0268(12) 0.0250(12) 0.0032(10) -0.0085(10) -0.0139(10)
C14 0.0240(13) 0.0301(13) 0.0231(12) 0.0006(10) -0.0040(11) -0.0136(11)
C15 0.0270(14) 0.0303(13) 0.0308(14) 0.0025(11) -0.0077(12) -0.0189(12)
C16 0.0164(12) 0.0250(12) 0.0219(12) 0.0019(9) -0.0041(10) -0.0113(10)
C17 0.0289(13) 0.0267(12) 0.0213(12) 0.0035(11) -0.0056(11) -0.0115(10)
C18 0.0268(14) 0.0297(13) 0.0272(13) 0.0036(11) -0.0063(11) -0.0183(11)
C19 0.0246(13) 0.0293(13) 0.0220(12) 0.0001(11) -0.0037(11) -0.0103(11)
C20 0.0204(12) 0.0307(13) 0.0239(12) 0.0002(10) -0.0038(11) -0.0148(11)

loop_
_atom_type_symbol
_atom_type_description
_atom_type_scat_dispersion_real
_atom_type_scat_dispersion_imag
_atom_type_scat_source
C C 0.0033 0.0016 'International Tables Vol C Tables 4.2.6.8 and 6.1.1.4'
H H 0.0000 0.0000 'International Tables Vol C Tables 4.2.6.8 and 6.1.1.4'
N N 0.0061 0.0033 'International Tables Vol C Tables 4.2.6.8 and 6.1.1.4'
O O 0.0106 0.0060 'International Tables Vol C Tables 4.2.6.8 and 6.1.1.4'

loop_
_geom_angle_atom_site_label_1
_geom_angle_atom_site_label_2
_geom_angle_atom_site_label_3
_geom_angle_site_symmetry_1
_geom_angle_site_symmetry_3
_geom_angle
_geom_angle_publ_flag
C1 O1 H1o . . 109.5 ?
C6 O4 H4o . . 109.5 ?
C3 N1 C2 . . 115.02(18) ?
C3 N1 H1N . . 125.7 ?
C2 N1 H1N . . 119.2 ?
C8 N2 C7 . . 114.5(2) ?
C8 N2 H2N . . 127.0 ?
C7 N2 H2N . . 118.5 ?
C15 N3 C11 . . 118.1(2) ?
C18 N4 C19 . . 117.74(19) ?
O2 C1 O1 . . 124.3(2) ?
O2 C1 C2 . . 123.0(2) ?
O1 C1 C2 . . 112.71(18) ?
N1 C2 C1 . . 110.12(18) ?
N1 C2 C5 . . 103.77(17) ?
C1 C2 C5 . . 113.37(19) ?
N1 C2 H2 . . 109.8 ?
C1 C2 H2 . . 109.8 ?
C5 C2 H2 . . 109.8 ?
O3 C3 N1 . . 124.9(2) ?
O3 C3 C4 . . 126.5(2) ?
N1 C3 C4 . . 108.55(19) ?
C3 C4 C5 . . 104.45(18) ?
C3 C4 H4A . . 110.9 ?
C5 C4 H4A . . 110.9 ?
C3 C4 H4B . . 110.9 ?
C5 C4 H4B . . 110.9 ?
H4A C4 H4B . . 108.9 ?
C4 C5 C2 . . 104.29(17) ?
C4 C5 H5A . . 110.9 ?
C2 C5 H5A . . 110.9 ?
C4 C5 H5B . . 110.9 ?
C2 C5 H5B . . 110.9 ?
H5A C5 H5B . . 108.9 ?
O5 C6 O4 . . 124.4(2) ?
O5 C6 C7 . . 123.4(2) ?
O4 C6 C7 . . 112.18(19) ?
N2 C7 C6 . . 111.09(19) ?
N2 C7 C10 . . 103.22(18) ?
C6 C7 C10 . . 114.16(19) ?
N2 C7 H7 . . 109.4 ?
C6 C7 H7 . . 109.4 ?
C10 C7 H7 . . 109.4 ?
O6 C8 N2 . . 125.7(2) ?
O6 C8 C9 . . 126.3(2) ?
N2 C8 C9 . . 108.0(2) ?
C8 C9 C10 . . 104.03(18) ?
C8 C9 H9A . . 111.0 ?
C10 C9 H9A . . 111.0 ?
C8 C9 H9B . . 111.0 ?
C10 C9 H9B . . 111.0 ?
H9A C9 H9B . . 109.0 ?
C9 C10 C7 . . 103.70(19) ?
C9 C10 H10A . . 111.0 ?
C7 C10 H10A . . 111.0 ?
C9 C10 H10B . . 111.0 ?
C7 C10 H10B . . 111.0 ?
H10A C10 H10B . . 109.0 ?
N3 C11 C12 . . 122.7(2) ?
N3 C11 H11 . . 118.6 ?
C12 C11 H11 . . 118.6 ?
C11 C12 C13 . . 119.0(2) ?
C11 C12 H12 . . 120.5 ?
C13 C12 H12 . . 120.5 ?
C12 C13 C14 . . 118.0(2) ?
C12 C13 C16 . . 121.4(2) ?
C14 C13 C16 . . 120.6(2) ?
C15 C14 C13 . . 119.3(2) ?
C15 C14 H14 . . 120.4 ?
C13 C14 H14 . . 120.4 ?
N3 C15 C14 . . 122.9(2) ?
N3 C15 H15 . . 118.5 ?
C14 C15 H15 . . 118.5 ?
C20 C16 C17 . . 117.6(2) ?
C20 C16 C13 . . 121.71(19) ?
C17 C16 C13 . . 120.7(2) ?
C18 C17 C16 . . 119.2(2) ?
C18 C17 H17 . . 120.4 ?
C16 C17 H17 . . 120.4 ?
N4 C18 C17 . . 123.2(2) ?
N4 C18 H18 . . 118.4 ?
C17 C18 H18 . . 118.4 ?
N4 C19 C20 . . 122.7(2) ?
N4 C19 H19 . . 118.6 ?
C20 C19 H19 . . 118.6 ?
C19 C20 C16 . . 119.5(2) ?
C19 C20 H20 . . 120.3 ?
C16 C20 H20 . . 120.3 ?

loop_
_geom_bond_atom_site_label_1
_geom_bond_atom_site_label_2
_geom_bond_site_symmetry_2
_geom_bond_distance
_geom_bond_publ_flag
O1 C1 . 1.314(3) ?
O1 H1o . 0.8400 ?
O2 C1 . 1.213(3) ?
O3 C3 . 1.235(3) ?
O4 C6 . 1.319(3) ?
O4 H4o . 0.8400 ?
O5 C6 . 1.213(3) ?
O6 C8 . 1.239(3) ?
N1 C3 . 1.335(3) ?
N1 C2 . 1.449(3) ?
N1 H1N . 0.8800 ?
N2 C8 . 1.338(3) ?
N2 C7 . 1.453(3) ?
N2 H2N . 0.8800 ?
N3 C15 . 1.338(3) ?
N3 C11 . 1.345(3) ?
N4 C18 . 1.332(3) ?
N4 C19 . 1.349(3) ?
C1 C2 . 1.517(3) ?
C2 C5 . 1.550(3) ?
C2 H2 . 1.0000 ?
C3 C4 . 1.511(3) ?
C4 C5 . 1.533(3) ?
C4 H4A . 0.9900 ?
C4 H4B . 0.9900 ?
C5 H5A . 0.9900 ?
C5 H5B . 0.9900 ?
C6 C7 . 1.506(3) ?
C7 C10 . 1.538(3) ?
C7 H7 . 1.0000 ?
C8 C9 . 1.514(3) ?
C9 C10 . 1.529(3) ?
C9 H9A . 0.9900 ?
C9 H9B . 0.9900 ?
C10 H10A . 0.9900 ?
C10 H10B . 0.9900 ?
C11 C12 . 1.383(3) ?
C11 H11 . 0.9500 ?
C12 C13 . 1.391(3) ?
C12 H12 . 0.9500 ?
C13 C14 . 1.397(3) ?
C13 C16 . 1.482(3) ?
C14 C15 . 1.374(3) ?
C14 H14 . 0.9500 ?
C15 H15 . 0.9500 ?
C16 C20 . 1.390(3) ?
C16 C17 . 1.396(3) ?
C17 C18 . 1.377(3) ?
C17 H17 . 0.9500 ?
C18 H18 . 0.9500 ?
C19 C20 . 1.376(3) ?
C19 H19 . 0.9500 ?
C20 H20 . 0.9500 ?

loop_
_geom_hbond_atom_site_label_D
_geom_hbond_atom_site_label_H
_geom_hbond_atom_site_label_A
_geom_hbond_site_symmetry_A
_geom_hbond_distance_DH
_geom_hbond_distance_HA
_geom_hbond_distance_DA
_geom_hbond_angle_DHA
_geom_hbond_publ_flag
O1 H1o N3 1_555 0.84 1.75 2.588(3) 177 y
O4 H4o N4 1_555 0.84 1.75 2.582(3) 175 y
N1 H1n O3 2_675 0.88 2.03 2.911(3) 174 y
N2 H2n O6 2_547 0.88 2.03 2.903(3) 172 y
C15 H15 O4 1_565 0.95 2.38 3.294(3) 162 y
C18 H18 O1 1_545 0.95 2.41 3.293(3) 155 y

loop_
_geom_torsion_atom_site_label_1
_geom_torsion_atom_site_label_2
_geom_torsion_atom_site_label_3
_geom_torsion_atom_site_label_4
_geom_torsion_site_symmetry_1
_geom_torsion_site_symmetry_2
_geom_torsion_site_symmetry_3
_geom_torsion_site_symmetry_4
_geom_torsion
_geom_torsion_publ_flag
C3 N1 C2 C1 . . . . -128.8(2) ?
C3 N1 C2 C5 . . . . -7.2(3) ?
O2 C1 C2 N1 . . . . 2.0(3) ?
O1 C1 C2 N1 . . . . -178.66(19) ?
O2 C1 C2 C5 . . . . -113.8(2) ?
O1 C1 C2 C5 . . . . 65.6(3) ?
C2 N1 C3 O3 . . . . 174.8(2) ?
C2 N1 C3 C4 . . . . -5.7(3) ?
O3 C3 C4 C5 . . . . -164.3(2) ?
N1 C3 C4 C5 . . . . 16.1(2) ?
C3 C4 C5 C2 . . . . -19.6(2) ?
N1 C2 C5 C4 . . . . 16.5(2) ?
C1 C2 C5 C4 . . . . 135.96(19) ?
C8 N2 C7 C6 . . . . -136.67(19) ?
C8 N2 C7 C10 . . . . -13.9(2) ?
O5 C6 C7 N2 . . . . -7.0(3) ?
O4 C6 C7 N2 . . . . 173.39(18) ?
O5 C6 C7 C10 . . . . -123.2(2) ?
O4 C6 C7 C10 . . . . 57.2(3) ?
C7 N2 C8 O6 . . . . 178.2(2) ?
C7 N2 C8 C9 . . . . -2.1(2) ?
O6 C8 C9 C10 . . . . -163.0(2) ?
N2 C8 C9 C10 . . . . 17.4(2) ?
C8 C9 C10 C7 . . . . -24.8(2) ?
N2 C7 C10 C9 . . . . 23.4(2) ?
C6 C7 C10 C9 . . . . 144.11(19) ?
C15 N3 C11 C12 . . . . -0.1(3) ?
N3 C11 C12 C13 . . . . 1.1(3) ?
C11 C12 C13 C14 . . . . -1.8(3) ?
C11 C12 C13 C16 . . . . 178.0(2) ?
C12 C13 C14 C15 . . . . 1.6(3) ?
C16 C13 C14 C15 . . . . -178.1(2) ?
C11 N3 C15 C14 . . . . 0.0(3) ?
C13 C14 C15 N3 . . . . -0.7(4) ?
C12 C13 C16 C20 . . . . 144.2(2) ?
C14 C13 C16 C20 . . . . -36.0(3) ?
C12 C13 C16 C17 . . . . -36.3(3) ?
C14 C13 C16 C17 . . . . 143.4(2) ?
C20 C16 C17 C18 . . . . 0.8(3) ?
C13 C16 C17 C18 . . . . -178.7(2) ?
C19 N4 C18 C17 . . . . 0.2(4) ?
C16 C17 C18 N4 . . . . -0.7(4) ?
C18 N4 C19 C20 . . . . 0.2(4) ?
N4 C19 C20 C16 . . . . -0.2(4) ?
C17 C16 C20 C19 . . . . -0.3(3) ?
C13 C16 C20 C19 . . . . 179.2(2) ?
